data_2014490
loop_
_publ_author_name
'Bruno, Giuseppe'
'Nicol\'o, Francesco'
'Rotondo, Archimede'
'Foti, Francesco'
'Risitano, Francesco'
'Grassi, Giovanni'

_publ_section_title
;
 Four bromo-substituted pyrazoline and isoxazolinone spiro derivatives
;
_journal_issue 12
_journal_name_full 'Acta Crystallographica Section C'
_journal_page_first o879
_journal_page_last o883
_journal_paper_doi 10.1107/S0108270104022231
_journal_volume 60
_journal_year 2004
_chemical_formula_moiety 'C29 H20 Br Cl N4 O'
_chemical_formula_sum 'C29 H20 Br Cl N4 O'
_chemical_formula_weight 555.85
_chemical_name_systematic
;
3-bromo-4-(4-chlorophenyl)-1,7,9-triphenyl-1,2,7,8-tetraazaspiro[4.4]nona-
2,8-dien-6-one
;
_space_group_IT_number 15
_symmetry_cell_setting monoclinic
_symmetry_space_group_name_Hall '-C 2yc'
_symmetry_space_group_name_H-M 'C 1 2/c 1'
_atom_sites_solution_hydrogens geom
_atom_sites_solution_primary direct
_atom_sites_solution_secondary difmap
_audit_creation_method 'WinGX routine CIF_UPDATE'
_cell_angle_alpha 90
_cell_angle_beta 100.498(6)
_cell_angle_gamma 90
_cell_formula_units_Z 8
_cell_length_a 16.7350(10)
_cell_length_b 21.454(2)
_cell_length_c 14.2540(10)
_cell_measurement_reflns_used 52
_cell_measurement_temperature 298(2)
_cell_measurement_theta_max 15.37
_cell_measurement_theta_min 2.91
_cell_volume 5032.0(7)
_computing_cell_refinement XSCANS
_computing_data_collection 'XSCANS (Siemens, 1989)'
_computing_data_reduction 'XPREPW (Bruker, 1997)'
_computing_molecular_graphics 'XPW (Bruker, 1997)'
_computing_publication_material 'PARST97 (Nardelli, 1995) and WinGX-PC (Version 1.6.4.05; Farrugia, 1999)'
_computing_structure_refinement 'SHELXL97 (Sheldrick, 1997)'
_computing_structure_solution 'SIR97 (Altomare et al., 1994)'
_diffrn_measured_fraction_theta_full 0.984
_diffrn_measured_fraction_theta_max 0.984
_diffrn_measurement_device_type 'Bruker P4'
_diffrn_measurement_method \w
_diffrn_radiation_type MoK\a
_diffrn_radiation_wavelength 0.71073
_diffrn_reflns_av_R_equivalents 0.023
_diffrn_reflns_limit_h_max 19
_diffrn_reflns_limit_h_min -1
_diffrn_reflns_limit_k_max 25
_diffrn_reflns_limit_k_min -1
_diffrn_reflns_limit_l_max 16
_diffrn_reflns_limit_l_min -16
_diffrn_reflns_number 5121
_diffrn_reflns_theta_full 25
_diffrn_reflns_theta_max 25
_diffrn_reflns_theta_min 1.97
_diffrn_standards_decay_% 0
_diffrn_standards_interval_count 197
_diffrn_standards_number 3
_exptl_absorpt_coefficient_mu 1.77
_exptl_absorpt_correction_T_max 0.714
_exptl_absorpt_correction_T_min 0.577
_exptl_absorpt_correction_type empirical
_exptl_absorpt_process_details '(North et al., 1968)'
_exptl_crystal_colour pale_yellow
_exptl_crystal_density_diffrn 1.467
_exptl_crystal_density_meas ?
_exptl_crystal_density_method 'not measured'
_exptl_crystal_description irregular
_exptl_crystal_F_000 2256
_exptl_crystal_size_max 0.39
_exptl_crystal_size_mid 0.3
_exptl_crystal_size_min 0.19
_refine_diff_density_max 0.369
_refine_diff_density_min -0.321
_refine_ls_extinction_coef 0.00045(7)
_refine_ls_extinction_expression Fc^*^=kFc[1+0.001xFc^2^\l^3^/sin(2\q)]^-1/4^
_refine_ls_extinction_method 'SHELXL97 (Sheldrick, 1997)'
_refine_ls_goodness_of_fit_ref 1.026
_refine_ls_hydrogen_treatment constr
_refine_ls_matrix_type full
_refine_ls_number_parameters 327
_refine_ls_number_reflns 4365
_refine_ls_number_restraints 1
_refine_ls_restrained_S_all 1.026
_refine_ls_R_factor_all 0.1135
_refine_ls_R_factor_gt 0.0491
_refine_ls_shift/su_max 0
_refine_ls_shift/su_mean 0
_refine_ls_structure_factor_coef Fsqd
_refine_ls_weighting_details 'calc w = 1/[\s^2^(Fo^2^)+(0.0238P)^2^+11.4647P] where P=(Fo^2^+2Fc^2^)/3'
_refine_ls_weighting_scheme calc
_refine_ls_wR_factor_gt 0.0803
_refine_ls_wR_factor_ref 0.1039
_reflns_number_gt 2467
_reflns_number_total 4365
_reflns_threshold_expression I>2\s(I)
_cod_data_source_file gd1337.cif
_cod_data_source_block III
_cod_depositor_comments
;
The following automatic conversions were performed:
'_symmetry_cell_setting' value 'Monoclinic' changed to 'monoclinic'
according to '/home/saulius/struct/CIF-dictionaries/cif_core.dic'
dictionary named 'cif_core.dic' version 2.4.1 from 2010-06-29.

Automatic conversion script
Id: cif_fix_enum 1527 2010-12-29 10:47:43Z saulius 

The following automatic conversions were performed:

'_symmetry_cell_setting' value 'Monoclinic' changed to 'monoclinic'
according to /home/saulius/struct/CIF-dictionaries/cif_core.dic
dictionary named 'cif_core.dic' version 2.4.1 from 2010-06-29.

Automatic conversion script
Id: cif_fix_values 1715 2011-07-08 13:25:40Z adriana 

The following automatic conversions were performed:

'_exptl_crystal_density_meas' value 'not measured' was changed to '?'
- the value is perceived as not measured.

Automatic conversion script
Id: cif_fix_values 3008 2015-01-20 13:52:24Z robertas 
;
_cod_original_cell_volume 5032.3(7)
_cod_original_sg_symbol_H-M 'C 2/c'
_cod_database_code 2014490

loop_
_symmetry_equiv_pos_as_xyz
'x, y, z'
'-x, y, -z+1/2'
'x+1/2, y+1/2, z'
'-x+1/2, y+1/2, -z+1/2'
'-x, -y, -z'
'x, -y, z-1/2'
'-x+1/2, -y+1/2, -z'
'x+1/2, -y+1/2, z-1/2'

loop_
_atom_site_label
_atom_site_fract_x
_atom_site_fract_y
_atom_site_fract_z
_atom_site_U_iso_or_equiv
_atom_site_adp_type
_atom_site_calc_flag
_atom_site_refinement_flags
_atom_site_occupancy
_atom_site_disorder_assembly
_atom_site_disorder_group
_atom_site_type_symbol
Br1 0.04863(4) 0.47337(2) 0.13965(4) 0.0793(2) Uani d . 1 . . Br
Cl1 -0.09079(9) 0.72080(6) -0.15718(9) 0.0822(5) Uani d . 1 . . Cl
O1 0.10192(18) 0.68384(13) 0.2765(2) 0.0553(8) Uani d . 1 . . O
C1 0.1574(3) 0.68136(19) 0.2336(3) 0.0439(10) Uani d . 1 . . C
N2 0.1922(2) 0.72896(15) 0.1917(2) 0.0480(9) Uani d . 1 . . N
N3 0.2646(2) 0.71140(16) 0.1618(2) 0.0476(9) Uani d . 1 . . N
C4 0.2756(2) 0.65260(19) 0.1773(3) 0.0439(10) Uani d . 1 . . C
C5 0.2047(2) 0.62347(18) 0.2125(3) 0.0429(10) Uani d . 1 . . C
N6 0.2188(2) 0.57874(16) 0.2919(2) 0.0499(9) Uani d . 1 . . N
N7 0.1601(2) 0.53112(16) 0.2777(3) 0.0527(9) Uani d . 1 . . N
C8 0.1240(3) 0.53418(19) 0.1912(3) 0.0509(11) Uani d . 1 . . C
C9 0.1523(3) 0.58328(18) 0.1313(3) 0.0468(11) Uani d . 1 . . C
H9 0.1901 0.5635 0.0953 0.07 Uiso calc R 1 . . H
C10 0.1677(3) 0.7925(2) 0.1796(3) 0.0478(11) Uani d . 1 . . C
C11 0.2243(3) 0.8379(2) 0.1738(3) 0.0590(13) Uani d . 1 . . C
H11 0.2787 0.8274 0.1777 0.07 Uiso calc R 1 . . H
C12 0.1999(4) 0.8994(2) 0.1621(4) 0.0761(16) Uani d . 1 . . C
H12 0.2381 0.9303 0.1582 0.07 Uiso calc R 1 . . H
C13 0.1201(4) 0.9149(3) 0.1562(4) 0.0854(18) Uani d . 1 . . C
H13 0.1037 0.9563 0.1481 0.07 Uiso calc R 1 . . H
C14 0.0645(4) 0.8692(3) 0.1623(4) 0.0859(17) Uani d . 1 . . C
H14 0.0102 0.8801 0.1587 0.07 Uiso calc R 1 . . H
C15 0.0867(3) 0.8077(2) 0.1737(3) 0.0666(14) Uani d . 1 . . C
H15 0.0481 0.777 0.1774 0.07 Uiso calc R 1 . . H
C16 0.3466(3) 0.6211(2) 0.1521(3) 0.0474(11) Uani d . 1 . . C
C17 0.3589(3) 0.5576(2) 0.1637(4) 0.0714(15) Uani d . 1 . . C
H17 0.322 0.5336 0.1895 0.07 Uiso calc R 1 . . H
C18 0.4259(4) 0.5298(3) 0.1372(4) 0.0936(19) Uani d . 1 . . C
H18 0.4336 0.4871 0.1448 0.07 Uiso calc R 1 . . H
C19 0.4804(3) 0.5643(3) 0.1002(4) 0.0840(17) Uani d . 1 . . C
H19 0.5249 0.5451 0.0818 0.07 Uiso calc R 1 . . H
C20 0.4700(3) 0.6273(3) 0.0900(4) 0.0843(17) Uani d . 1 . . C
H20 0.5083 0.6513 0.0667 0.07 Uiso calc R 1 . . H
C21 0.4029(3) 0.6549(2) 0.1142(4) 0.0673(14) Uani d . 1 . . C
H21 0.3951 0.6975 0.1048 0.07 Uiso calc R 1 . . H
C22 0.2442(3) 0.5986(2) 0.3884(3) 0.0486(11) Uani d . 1 . . C
C23 0.2189(3) 0.5683(2) 0.4625(3) 0.0670(14) Uani d . 1 . . C
H23 0.1835 0.5346 0.4509 0.07 Uiso calc R 1 . . H
C24 0.2466(4) 0.5885(3) 0.5541(4) 0.0868(18) Uani d U 1 . . C
H24 0.2286 0.5684 0.6043 0.07 Uiso calc R 1 . . H
C25 0.2997(3) 0.6371(3) 0.5739(4) 0.0755(16) Uani d U 1 . . C
H25 0.3185 0.6497 0.6365 0.07 Uiso calc R 1 . . H
C26 0.3241(3) 0.6667(3) 0.4999(4) 0.0836(17) Uani d . 1 . . C
H26 0.3596 0.7003 0.5119 0.07 Uiso calc R 1 . . H
C27 0.2970(3) 0.6477(2) 0.4070(3) 0.0768(16) Uani d . 1 . . C
H27 0.3147 0.6682 0.3571 0.07 Uiso calc R 1 . . H
C28 0.0905(3) 0.61822(19) 0.0607(3) 0.0474(11) Uani d . 1 . . C
C29 0.1096(3) 0.6355(2) -0.0257(3) 0.0561(12) Uani d . 1 . . C
H29 0.1604 0.6255 -0.0392 0.07 Uiso calc R 1 . . H
C30 0.0543(3) 0.6677(2) -0.0927(3) 0.0604(13) Uani d . 1 . . C
H30 0.0674 0.679 -0.1511 0.07 Uiso calc R 1 . . H
C31 -0.0197(3) 0.6825(2) -0.0714(3) 0.0565(12) Uani d . 1 . . C
C32 -0.0409(3) 0.6663(2) 0.0139(3) 0.0568(12) Uani d . 1 . . C
H32 -0.0917 0.6767 0.027 0.07 Uiso calc R 1 . . H
C33 0.0149(3) 0.6340(2) 0.0801(3) 0.0512(12) Uani d . 1 . . C
H33 0.0014 0.6229 0.1383 0.07 Uiso calc R 1 . . H

loop_
_atom_site_aniso_label
_atom_site_aniso_U_11
_atom_site_aniso_U_22
_atom_site_aniso_U_33
_atom_site_aniso_U_12
_atom_site_aniso_U_13
_atom_site_aniso_U_23
Br1 0.0963(5) 0.0606(3) 0.0785(4) -0.0295(3) 0.0092(3) -0.0152(3)
Cl1 0.0875(10) 0.0827(9) 0.0679(8) 0.0267(8) -0.0080(7) 0.0008(7)
O1 0.050(2) 0.064(2) 0.0572(19) -0.0080(16) 0.0234(17) -0.0078(16)
C1 0.042(3) 0.050(3) 0.040(2) -0.008(2) 0.008(2) -0.006(2)
N2 0.048(2) 0.041(2) 0.058(2) 0.0007(18) 0.0195(19) -0.0019(18)
N3 0.044(2) 0.045(2) 0.056(2) 0.0009(18) 0.0159(18) 0.0007(18)
C4 0.041(3) 0.046(3) 0.045(3) -0.001(2) 0.009(2) 0.001(2)
C5 0.044(3) 0.038(2) 0.047(3) -0.002(2) 0.010(2) 0.001(2)
N6 0.053(2) 0.045(2) 0.053(2) -0.0099(18) 0.0142(19) 0.0012(18)
N7 0.060(2) 0.045(2) 0.054(2) -0.005(2) 0.012(2) 0.0009(19)
C8 0.059(3) 0.039(2) 0.056(3) -0.007(2) 0.012(2) -0.008(2)
C9 0.051(3) 0.043(2) 0.048(3) -0.001(2) 0.013(2) -0.002(2)
C10 0.049(3) 0.047(3) 0.049(3) 0.004(2) 0.013(2) -0.007(2)
C11 0.060(3) 0.048(3) 0.070(3) 0.006(3) 0.014(3) 0.003(2)
C12 0.099(5) 0.047(3) 0.086(4) 0.001(3) 0.028(3) 0.003(3)
C13 0.109(5) 0.053(4) 0.093(4) 0.029(4) 0.016(4) 0.007(3)
C14 0.078(4) 0.078(4) 0.101(5) 0.030(4) 0.015(4) 0.003(4)
C15 0.056(3) 0.061(3) 0.081(4) 0.009(3) 0.008(3) -0.006(3)
C16 0.039(3) 0.052(3) 0.053(3) 0.003(2) 0.012(2) 0.001(2)
C17 0.061(4) 0.058(3) 0.100(4) 0.013(3) 0.027(3) 0.021(3)
C18 0.086(4) 0.065(4) 0.136(5) 0.035(4) 0.038(4) 0.019(4)
C19 0.059(4) 0.091(5) 0.107(5) 0.023(3) 0.030(3) 0.001(4)
C20 0.060(4) 0.087(4) 0.118(5) 0.003(3) 0.048(3) 0.005(4)
C21 0.054(3) 0.059(3) 0.096(4) 0.002(3) 0.032(3) -0.006(3)
C22 0.047(3) 0.050(3) 0.050(3) 0.003(2) 0.010(2) 0.000(2)
C23 0.083(4) 0.062(3) 0.054(3) -0.017(3) 0.008(3) 0.007(3)
C24 0.120(5) 0.087(4) 0.054(3) -0.020(4) 0.017(3) 0.012(3)
C25 0.089(4) 0.089(4) 0.045(3) -0.011(3) 0.003(3) -0.006(3)
C26 0.094(4) 0.091(4) 0.062(4) -0.040(3) 0.003(3) -0.014(3)
C27 0.086(4) 0.092(4) 0.051(3) -0.045(3) 0.010(3) 0.002(3)
C28 0.051(3) 0.045(3) 0.049(3) -0.002(2) 0.014(2) -0.006(2)
C29 0.054(3) 0.061(3) 0.057(3) 0.001(3) 0.019(3) -0.001(3)
C30 0.068(4) 0.062(3) 0.054(3) 0.008(3) 0.016(3) 0.006(3)
C31 0.061(3) 0.046(3) 0.056(3) 0.005(2) -0.005(3) -0.005(2)
C32 0.051(3) 0.061(3) 0.057(3) 0.005(2) 0.005(3) -0.008(3)
C33 0.054(3) 0.054(3) 0.048(3) -0.002(2) 0.015(2) -0.005(2)

loop_
_atom_type_symbol
_atom_type_description
_atom_type_scat_dispersion_real
_atom_type_scat_dispersion_imag
_atom_type_scat_source
C C 0.0033 0.0016 'International Tables Vol C Tables 4.2.6.8 and 6.1.1.4'
H H 0 0 'International Tables Vol C Tables 4.2.6.8 and 6.1.1.4'
N N 0.0061 0.0033 'International Tables Vol C Tables 4.2.6.8 and 6.1.1.4'
O O 0.0106 0.006 'International Tables Vol C Tables 4.2.6.8 and 6.1.1.4'
Cl Cl 0.1484 0.1585 'International Tables Vol C Tables 4.2.6.8 and 6.1.1.4'
Br Br -0.2901 2.4595 'International Tables Vol C Tables 4.2.6.8 and 6.1.1.4'

loop_
_geom_angle_atom_site_label_1
_geom_angle_atom_site_label_2
_geom_angle_atom_site_label_3
_geom_angle
O1 C1 N2 128.3(4)
O1 C1 C5 127.6(4)
N2 C1 C5 104.1(3)
C1 N2 N3 113.1(3)
C1 N2 C10 129.2(4)
N3 N2 C10 117.7(3)
C4 N3 N2 108.3(3)
N3 C4 C16 120.4(4)
N3 C4 C5 111.5(4)
C16 C4 C5 127.8(4)
N6 C5 C4 120.1(3)
N6 C5 C1 113.3(3)
C4 C5 C1 101.3(3)
N6 C5 C9 101.5(3)
C4 C5 C9 110.4(3)
C1 C5 C9 110.4(3)
N7 N6 C22 115.7(3)
N7 N6 C5 110.7(3)
C22 N6 C5 121.6(3)
C8 N7 N6 107.4(3)
N7 C8 C9 116.7(4)
N7 C8 Br1 120.8(3)
C9 C8 Br1 122.1(3)
C8 C9 C28 119.0(4)
C8 C9 C5 99.1(3)
C28 C9 C5 116.2(3)
C8 C9 H9 107.2
C28 C9 H9 107.2
C5 C9 H9 107.2
C11 C10 C15 120.6(4)
C11 C10 N2 120.0(4)
C15 C10 N2 119.4(4)
C10 C11 C12 119.6(5)
C10 C11 H11 120.2
C12 C11 H11 120.2
C13 C12 C11 120.3(5)
C13 C12 H12 119.8
C11 C12 H12 119.8
C14 C13 C12 119.4(5)
C14 C13 H13 120.3
C12 C13 H13 120.3
C13 C14 C15 121.7(6)
C13 C14 H14 119.2
C15 C14 H14 119.2
C14 C15 C10 118.4(5)
C14 C15 H15 120.8
C10 C15 H15 120.8
C21 C16 C17 118.0(4)
C21 C16 C4 119.7(4)
C17 C16 C4 122.3(4)
C16 C17 C18 120.1(5)
C16 C17 H17 119.9
C18 C17 H17 119.9
C19 C18 C17 120.6(5)
C19 C18 H18 119.7
C17 C18 H18 119.7
C18 C19 C20 120.0(5)
C18 C19 H19 120
C20 C19 H19 120
C19 C20 C21 119.7(5)
C19 C20 H20 120.1
C21 C20 H20 120.1
C20 C21 C16 121.5(5)
C20 C21 H21 119.2
C16 C21 H21 119.2
C27 C22 C23 119.6(4)
C27 C22 N6 119.0(4)
C23 C22 N6 121.3(4)
C22 C23 C24 119.0(5)
C22 C23 H23 120.5
C24 C23 H23 120.5
C25 C24 C23 122.1(5)
C25 C24 H24 119
C23 C24 H24 119
C26 C25 C24 118.2(5)
C26 C25 H25 120.9
C24 C25 H25 120.9
C25 C26 C27 121.1(5)
C25 C26 H26 119.5
C27 C26 H26 119.5
C22 C27 C26 120.0(5)
C22 C27 H27 120
C26 C27 H27 120
C29 C28 C33 118.8(4)
C29 C28 C9 119.2(4)
C33 C28 C9 122.0(4)
C28 C29 C30 121.0(4)
C28 C29 H29 119.5
C30 C29 H29 119.5
C31 C30 C29 118.7(4)
C31 C30 H30 120.6
C29 C30 H30 120.6
C30 C31 C32 122.0(4)
C30 C31 Cl1 118.9(4)
C32 C31 Cl1 119.1(4)
C31 C32 C33 118.6(4)
C31 C32 H32 120.7
C33 C32 H32 120.7
C32 C33 C28 120.9(4)
C32 C33 H33 119.6
C28 C33 H33 119.6

loop_
_geom_bond_atom_site_label_1
_geom_bond_atom_site_label_2
_geom_bond_site_symmetry_2
_geom_bond_distance
_geom_bond_publ_flag
Br1 C8 . 1.870(4) ?
Cl1 C31 . 1.748(4) ?
O1 C1 . 1.201(4) ?
C1 N2 . 1.366(5) ?
C1 C5 . 1.532(5) ?
N2 N3 . 1.408(4) ?
N2 C10 . 1.425(5) ?
N3 C4 . 1.288(5) ?
C4 C16 . 1.467(5) ?
C4 C5 . 1.506(5) ?
C5 N6 . 1.470(5) ?
C5 C9 . 1.576(5) ?
N6 N7 . 1.406(4) ?
N6 C22 . 1.428(5) ?
N7 C8 . 1.272(5) ?
C8 C9 . 1.487(5) ?
C9 C28 . 1.505(6) ?
C9 H9 . 0.98 ?
C10 C11 . 1.372(6) ?
C10 C15 . 1.382(6) ?
C11 C12 . 1.381(6) ?
C11 H11 . 0.93 ?
C12 C13 . 1.365(7) ?
C12 H12 . 0.93 ?
C13 C14 . 1.365(7) ?
C13 H13 . 0.93 ?
C14 C15 . 1.373(7) ?
C14 H14 . 0.93 ?
C15 H15 . 0.93 ?
C16 C21 . 1.376(6) ?
C16 C17 . 1.382(6) ?
C17 C18 . 1.382(6) ?
C17 H17 . 0.93 ?
C18 C19 . 1.352(7) ?
C18 H18 . 0.93 ?
C19 C20 . 1.368(7) ?
C19 H19 . 0.93 ?
C20 C21 . 1.368(6) ?
C20 H20 . 0.93 ?
C21 H21 . 0.93 ?
C22 C27 . 1.369(6) ?
C22 C23 . 1.372(6) ?
C23 C24 . 1.374(6) ?
C23 H23 . 0.93 ?
C24 C25 . 1.367(7) ?
C24 H24 . 0.93 ?
C25 C26 . 1.357(7) ?
C25 H25 . 0.93 ?
C26 C27 . 1.380(6) ?
C26 H26 . 0.93 ?
C27 H27 . 0.93 ?
C28 C29 . 1.378(6) ?
C28 C33 . 1.386(6) ?
C29 C30 . 1.388(6) ?
C29 H29 . 0.93 ?
C30 C31 . 1.366(6) ?
C30 H30 . 0.93 ?
C31 C32 . 1.372(6) ?
C32 C33 . 1.385(6) ?
C32 H32 . 0.93 ?
C33 H33 . 0.93 ?

loop_
_geom_hbond_atom_site_label_D
_geom_hbond_atom_site_label_H
_geom_hbond_atom_site_label_A
_geom_hbond_distance_DH
_geom_hbond_distance_HA
_geom_hbond_distance_DA
_geom_hbond_angle_DHA
C15 H15 O1 0.93 2.52 3.022(6) 114
C21 H21 N3 0.93 2.48 2.802(6) 100
C23 H23 N7 0.93 2.43 2.756(6) 101

loop_
_geom_torsion_atom_site_label_1
_geom_torsion_atom_site_label_2
_geom_torsion_atom_site_label_3
_geom_torsion_atom_site_label_4
_geom_torsion
O1 C1 N2 N3 169.7(4)
C5 C1 N2 N3 -10.9(4)
O1 C1 N2 C10 -6.7(7)
C5 C1 N2 C10 172.7(4)
C1 N2 N3 C4 4.1(5)
C10 N2 N3 C4 -179.1(4)
N2 N3 C4 C16 179.5(3)
N2 N3 C4 C5 5.1(5)
N3 C4 C5 N6 -136.7(4)
C16 C4 C5 N6 49.5(6)
N3 C4 C5 C1 -11.1(4)
C16 C4 C5 C1 175.1(4)
N3 C4 C5 C9 105.9(4)
C16 C4 C5 C9 -67.9(5)
O1 C1 C5 N6 -38.1(6)
N2 C1 C5 N6 142.5(3)
O1 C1 C5 C4 -168.1(4)
N2 C1 C5 C4 12.5(4)
O1 C1 C5 C9 74.9(5)
N2 C1 C5 C9 -104.5(4)
C4 C5 N6 N7 -143.2(4)
C1 C5 N6 N7 97.0(4)
C9 C5 N6 N7 -21.3(4)
C4 C5 N6 C22 75.9(5)
C1 C5 N6 C22 -43.9(5)
C9 C5 N6 C22 -162.2(4)
C22 N6 N7 C8 157.3(4)
C5 N6 N7 C8 13.9(5)
N6 N7 C8 C9 1.0(5)
N6 N7 C8 Br1 173.5(3)
N7 C8 C9 C28 -140.5(4)
Br1 C8 C9 C28 47.0(5)
N7 C8 C9 C5 -13.7(5)
Br1 C8 C9 C5 173.9(3)
N6 C5 C9 C8 19.4(4)
C4 C5 C9 C8 147.8(3)
C1 C5 C9 C8 -101.0(4)
N6 C5 C9 C28 148.1(4)
C4 C5 C9 C28 -83.4(4)
C1 C5 C9 C28 27.8(5)
C1 N2 C10 C11 152.6(4)
N3 N2 C10 C11 -23.7(6)
C1 N2 C10 C15 -27.4(7)
N3 N2 C10 C15 156.3(4)
C15 C10 C11 C12 0.1(7)
N2 C10 C11 C12 -179.9(4)
C10 C11 C12 C13 -0.1(8)
C11 C12 C13 C14 0.2(9)
C12 C13 C14 C15 -0.4(9)
C13 C14 C15 C10 0.4(8)
C11 C10 C15 C14 -0.2(7)
N2 C10 C15 C14 179.8(4)
N3 C4 C16 C21 1.8(6)
C5 C4 C16 C21 175.2(4)
N3 C4 C16 C17 -177.2(4)
C5 C4 C16 C17 -3.8(7)
C21 C16 C17 C18 -0.3(8)
C4 C16 C17 C18 178.7(5)
C16 C17 C18 C19 0.5(9)
C17 C18 C19 C20 0.8(10)
C18 C19 C20 C21 -2.3(9)
C19 C20 C21 C16 2.4(9)
C17 C16 C21 C20 -1.1(7)
C4 C16 C21 C20 179.8(5)
N7 N6 C22 C27 -175.6(4)
C5 N6 C22 C27 -36.5(6)
N7 N6 C22 C23 6.6(6)
C5 N6 C22 C23 145.7(4)
C27 C22 C23 C24 0.8(7)
N6 C22 C23 C24 178.6(4)
C22 C23 C24 C25 -1.2(9)
C23 C24 C25 C26 1.2(9)
C24 C25 C26 C27 -0.9(9)
C23 C22 C27 C26 -0.5(8)
N6 C22 C27 C26 -178.3(5)
C25 C26 C27 C22 0.6(9)
C8 C9 C28 C29 -144.0(4)
C5 C9 C28 C29 97.7(5)
C8 C9 C28 C33 36.5(6)
C5 C9 C28 C33 -81.8(5)
C33 C28 C29 C30 -0.6(6)
C9 C28 C29 C30 179.9(4)
C28 C29 C30 C31 0.5(7)
C29 C30 C31 C32 -0.4(7)
C29 C30 C31 Cl1 -177.9(3)
C30 C31 C32 C33 0.2(7)
Cl1 C31 C32 C33 177.8(3)
C31 C32 C33 C28 -0.2(6)
C29 C28 C33 C32 0.4(6)
C9 C28 C33 C32 179.9(4)

loop_
_cod_related_entry_id
_cod_related_entry_database
_cod_related_entry_code
1 ChemSpider 21134023
